data_7214164
loop_
_publ_author_name
'Liu, Fuling'
'Zhang, Liangliang'
'Wang, Rongming'
'Sun, Jie'
'Yang, Jie'
'Chen, Zhen'
'Wang, Xingpo'
'Sun, Daofeng'

_publ_section_title
;
 Five MOFs with different topologies based on anthracene functionalized
 tetracarboxylic acid: syntheses, structures, and properties
;
_journal_issue 14
_journal_name_full CrystEngComm
_journal_page_first 2917
_journal_paper_doi 10.1039/c3ce42152j
_journal_volume 16
_journal_year 2014
_chemical_formula_sum 'C58 H74 Mn4 N4 O26'
_chemical_formula_weight 1462.97
_chemical_name_systematic
; 
 ? 
;
_space_group_IT_number 2
_symmetry_cell_setting triclinic
_symmetry_space_group_name_Hall '-P 1'
_symmetry_space_group_name_H-M 'P -1'
_atom_sites_solution_hydrogens geom
_atom_sites_solution_primary direct
_atom_sites_solution_secondary difmap
_audit_creation_method SHELXL-97
_cell_angle_alpha 84.580(7)
_cell_angle_beta 85.459(7)
_cell_angle_gamma 78.893(7)
_cell_formula_units_Z 1
_cell_length_a 8.792(4)
_cell_length_b 11.024(5)
_cell_length_c 16.479(7)
_cell_measurement_temperature 298(2)
_cell_volume 1557.2(12)
_computing_structure_refinement 'SHELXL-97 (Sheldrick, 1997)'
_computing_structure_solution 'SHELXS-97 (Sheldrick, 1990)'
_diffrn_ambient_temperature 298(2)
_diffrn_measured_fraction_theta_full 0.990
_diffrn_measured_fraction_theta_max 0.990
_diffrn_radiation_monochromator graphite
_diffrn_radiation_source 'fine-focus sealed tube'
_diffrn_radiation_type MoK\a
_diffrn_radiation_wavelength 0.71073
_diffrn_reflns_av_R_equivalents 0.0325
_diffrn_reflns_av_sigmaI/netI 0.0779
_diffrn_reflns_limit_h_max 9
_diffrn_reflns_limit_h_min -10
_diffrn_reflns_limit_k_max 13
_diffrn_reflns_limit_k_min -12
_diffrn_reflns_limit_l_max 19
_diffrn_reflns_limit_l_min -19
_diffrn_reflns_number 7729
_diffrn_reflns_theta_full 25.00
_diffrn_reflns_theta_max 25.00
_diffrn_reflns_theta_min 1.89
_exptl_absorpt_coefficient_mu 0.881
_exptl_absorpt_correction_T_max 0.9171
_exptl_absorpt_correction_T_min 0.8435
_exptl_absorpt_correction_type multi-scan
_exptl_absorpt_process_details 'APEX2 Software Suite (Bruker,2005)'
_exptl_crystal_density_diffrn 1.560
_exptl_crystal_density_method 'not measured'
_exptl_crystal_F_000 758
_exptl_crystal_size_max 0.20
_exptl_crystal_size_mid 0.15
_exptl_crystal_size_min 0.10
_refine_diff_density_max 0.844
_refine_diff_density_min -0.677
_refine_diff_density_rms 0.098
_refine_ls_extinction_method none
_refine_ls_goodness_of_fit_ref 1.029
_refine_ls_hydrogen_treatment constr
_refine_ls_matrix_type full
_refine_ls_number_parameters 421
_refine_ls_number_reflns 5443
_refine_ls_number_restraints 0
_refine_ls_restrained_S_all 1.029
_refine_ls_R_factor_all 0.1019
_refine_ls_R_factor_gt 0.0659
_refine_ls_shift/su_max 0.001
_refine_ls_shift/su_mean 0.000
_refine_ls_structure_factor_coef Fsqd
_refine_ls_weighting_details 'calc w=1/[\s^2^(Fo^2^)+(0.0843P)^2^+3.2767P] where P=(Fo^2^+2Fc^2^)/3'
_refine_ls_weighting_scheme calc
_refine_ls_wR_factor_gt 0.1601
_refine_ls_wR_factor_ref 0.1833
_reflns_number_gt 3763
_reflns_number_total 5443
_reflns_threshold_expression >2sigma(I)
_cod_data_source_file c3ce42152j.txt
_cod_data_source_block p1
_cod_depositor_comments
;
The following automatic conversions were performed:

'_symmetry_cell_setting' value 'Triclinic' changed to 'triclinic'
according to
/usr/data/users/saulius/crontab/automatic-downloads/current/RSC/lib/dictionaries/cif_core.dic
dictionary named 'cif_core.dic' version 2.4.2 from 2011-04-26.

Automatic conversion script
Id: cif_fix_values 2281 2013-09-26 08:29:07Z andrius 
;
_cod_original_cell_volume 1557.0(11)
_cod_original_sg_symbol_H-M P-1
_cod_database_code 7214164

loop_
_symmetry_equiv_pos_as_xyz
'x, y, z'
'-x, -y, -z'

loop_
_atom_site_label
_atom_site_type_symbol
_atom_site_fract_x
_atom_site_fract_y
_atom_site_fract_z
_atom_site_U_iso_or_equiv
_atom_site_adp_type
_atom_site_occupancy
_atom_site_symmetry_multiplicity
_atom_site_calc_flag
_atom_site_refinement_flags
Mn1 Mn 0.10030(10) 0.35995(7) 0.47994(5) 0.0229(2) Uani 1 1 d .
Mn2 Mn -0.07490(11) 0.51103(8) 0.31982(5) 0.0315(3) Uani 1 1 d .
O2 O 0.0826(5) 0.2189(3) 0.3993(2) 0.0352(10) Uani 1 1 d .
C8 C 0.0020(6) 0.0036(5) 0.0842(3) 0.0224(12) Uani 1 1 d .
O1 O -0.0455(6) 0.3229(4) 0.2952(3) 0.0533(13) Uani 1 1 d .
C7 C 0.0155(6) 0.1090(5) 0.2112(3) 0.0245(12) Uani 1 1 d .
H7 H 0.0200 0.1822 0.1789 0.029 Uiso 1 1 calc R
C3 C 0.0133(6) -0.0015(5) 0.3436(3) 0.0227(11) Uani 1 1 d .
H3 H 0.0223 -0.0050 0.3997 0.027 Uiso 1 1 calc R
O6 O 0.5524(5) -0.1803(4) 0.0648(3) 0.0479(12) Uani 1 1 d .
O3 O -0.0784(6) -0.2992(4) 0.3213(2) 0.0464(12) Uani 1 1 d .
O7 O -0.0659(5) 0.5555(4) 0.1843(2) 0.0447(11) Uani 1 1 d .
C9 C 0.1374(7) -0.0450(5) 0.0404(3) 0.0243(12) Uani 1 1 d .
C13 C -0.1355(6) 0.0487(5) 0.0463(3) 0.0242(12) Uani 1 1 d .
O5 O -0.5503(5) 0.1856(4) 0.0898(3) 0.0484(12) Uani 1 1 d .
C6 C 0.0044(6) 0.0048(5) 0.1748(3) 0.0225(11) Uani 1 1 d .
C5 C -0.0106(6) -0.1022(5) 0.2249(3) 0.0257(12) Uani 1 1 d .
H5 H -0.0232 -0.1728 0.2013 0.031 Uiso 1 1 calc R
C4 C -0.0073(6) -0.1054(5) 0.3078(3) 0.0210(11) Uani 1 1 d .
C2 C 0.0204(6) 0.1079(5) 0.2955(3) 0.0241(12) Uani 1 1 d .
C14 C -0.2770(7) 0.0973(5) 0.0902(3) 0.0294(13) Uani 1 1 d .
H14 H -0.2773 0.1005 0.1464 0.035 Uiso 1 1 calc R
C10 C 0.2797(7) -0.0899(5) 0.0774(3) 0.0295(13) Uani 1 1 d .
H10 H 0.2823 -0.0875 0.1336 0.035 Uiso 1 1 calc R
C15 C -0.4102(7) 0.1389(5) 0.0528(3) 0.0325(13) Uani 1 1 d .
C1 C 0.0231(7) 0.2257(5) 0.3335(3) 0.0291(13) Uani 1 1 d .
N1 N -0.1562(7) 0.5905(5) 0.0573(3) 0.0435(13) Uani 1 1 d .
O8 O 0.3310(5) 0.2674(5) 0.5195(3) 0.0614(15) Uani 1 1 d .
C11 C 0.4108(7) -0.1357(5) 0.0346(3) 0.0340(14) Uani 1 1 d .
C17 C -0.1467(8) 0.5336(6) 0.1316(4) 0.0378(15) Uani 1 1 d .
C18 C -0.2522(9) 0.4397(7) 0.1406(4) 0.0530(18) Uani 1 1 d .
H18A H -0.1924 0.3560 0.1468 0.064 Uiso 1 1 calc R
H18B H -0.3250 0.4531 0.1877 0.064 Uiso 1 1 calc R
C12 C 0.5611(8) -0.1833(7) 0.1508(4) 0.0500(18) Uani 1 1 d .
H12A H 0.6647 -0.2195 0.1651 0.075 Uiso 1 1 calc R
H12B H 0.4897 -0.2320 0.1778 0.075 Uiso 1 1 calc R
H12C H 0.5347 -0.1003 0.1675 0.075 Uiso 1 1 calc R
C20 C -0.2609(10) 0.5490(7) 0.0067(4) 0.059(2) Uani 1 1 d .
H20A H -0.2041 0.5080 -0.0392 0.071 Uiso 1 1 calc R
H20B H -0.3377 0.6181 -0.0139 0.071 Uiso 1 1 calc R
C21 C -0.0804(9) 0.6928(7) 0.0284(4) 0.0571(19) Uani 1 1 d .
H21A H -0.1569 0.7674 0.0219 0.086 Uiso 1 1 calc R
H21B H -0.0251 0.6764 -0.0232 0.086 Uiso 1 1 calc R
H21C H -0.0088 0.7028 0.0672 0.086 Uiso 1 1 calc R
N2 N 0.5756(8) 0.1568(7) 0.5242(5) 0.077(2) Uani 1 1 d .
C16 C -0.5554(9) 0.1969(8) 0.1750(4) 0.061(2) Uani 1 1 d .
H16A H -0.4798 0.2442 0.1864 0.092 Uiso 1 1 calc R
H16B H -0.5328 0.1158 0.2032 0.092 Uiso 1 1 calc R
H16C H -0.6571 0.2381 0.1931 0.092 Uiso 1 1 calc R
C22 C 0.4435(9) 0.2081(7) 0.4898(5) 0.0564(19) Uani 1 1 d .
C24 C 0.6321(12) 0.1190(16) 0.3870(7) 0.149(6) Uani 1 1 d .
H24A H 0.6870 0.1700 0.3485 0.179 Uiso 1 1 calc R
H24B H 0.6378 0.0394 0.3652 0.179 Uiso 1 1 calc R
C19 C -0.3361(12) 0.4600(9) 0.0631(5) 0.085(3) Uani 1 1 d .
H19A H -0.3281 0.3822 0.0386 0.102 Uiso 1 1 calc R
H19B H -0.4451 0.4943 0.0743 0.102 Uiso 1 1 calc R
C23 C 0.4690(11) 0.1802(10) 0.4010(5) 0.087(3) Uani 1 1 d .
H23A H 0.4001 0.1263 0.3888 0.104 Uiso 1 1 calc R
H23B H 0.4474 0.2565 0.3659 0.104 Uiso 1 1 calc R
C25 C 0.7051(10) 0.1012(11) 0.4714(7) 0.100(4) Uani 1 1 d .
H25A H 0.7394 0.0141 0.4881 0.120 Uiso 1 1 calc R
H25B H 0.7919 0.1440 0.4705 0.120 Uiso 1 1 calc R
O9 O 0.1692(5) 0.4680(4) 0.3589(2) 0.0388(10) Uani 1 1 d .
C27 C 0.2889(8) 0.4978(7) 0.3245(5) 0.056(2) Uani 1 1 d .
C28 C 0.2882(11) 0.5624(10) 0.2430(5) 0.090(3) Uani 1 1 d .
H28A H 0.2508 0.5147 0.2057 0.136 Uiso 1 1 calc R
H28B H 0.3918 0.5728 0.2250 0.136 Uiso 1 1 calc R
H28C H 0.2216 0.6423 0.2445 0.136 Uiso 1 1 calc R
C26 C 0.5930(14) 0.1662(12) 0.6122(7) 0.124(5) Uani 1 1 d .
H26A H 0.6599 0.2238 0.6178 0.185 Uiso 1 1 calc R
H26B H 0.6373 0.0861 0.6370 0.185 Uiso 1 1 calc R
H26C H 0.4929 0.1946 0.6387 0.185 Uiso 1 1 calc R
O11 O 0.1148(4) 0.5166(3) 0.5493(2) 0.0257(8) Uani 1 1 d .
H11 H 0.2069 0.5532 0.5329 0.031 Uiso 1 1 calc R
O1W O -0.3339(6) 0.5775(6) 0.3203(3) 0.0691(15) Uani 1 1 d .
H1WA H -0.3624 0.6446 0.3465 0.104 Uiso 1 1 d R
H1WB H -0.3828 0.5205 0.3445 0.104 Uiso 1 1 d R
C1A C -0.0302(7) -0.2227(5) 0.3582(3) 0.0260(12) Uani 1 1 d .
O4 O -0.0044(5) -0.2345(4) 0.4320(2) 0.0367(10) Uani 1 1 d .
O10 O 0.4157(8) 0.4740(9) 0.3561(5) 0.134(3) Uani 1 1 d .
O2W O 0.4088(17) 0.5659(15) 0.5039(9) 0.116(5) Uani 0.50 1 d P
H2WA H 0.4321 0.5248 0.4621 0.139 Uiso 0.50 1 d PR
H2WB H 0.4762 0.5392 0.5388 0.139 Uiso 0.50 1 d PR

loop_
_atom_site_aniso_label
_atom_site_aniso_U_11
_atom_site_aniso_U_22
_atom_site_aniso_U_33
_atom_site_aniso_U_23
_atom_site_aniso_U_13
_atom_site_aniso_U_12
Mn1 0.0303(5) 0.0200(4) 0.0191(4) -0.0018(3) -0.0041(3) -0.0055(3)
Mn2 0.0455(6) 0.0220(5) 0.0293(5) -0.0024(3) -0.0117(4) -0.0080(4)
O2 0.062(3) 0.026(2) 0.020(2) -0.0047(16) -0.0119(19) -0.0106(19)
C8 0.036(3) 0.020(3) 0.013(2) 0.001(2) -0.001(2) -0.011(2)
O1 0.090(4) 0.026(2) 0.045(3) -0.005(2) -0.030(3) -0.001(2)
C7 0.035(3) 0.018(3) 0.018(3) 0.004(2) -0.003(2) 0.000(2)
C3 0.034(3) 0.021(3) 0.011(2) -0.003(2) 0.002(2) -0.002(2)
O6 0.041(3) 0.063(3) 0.034(2) -0.008(2) -0.007(2) 0.006(2)
O3 0.086(4) 0.028(2) 0.031(2) 0.0001(18) -0.006(2) -0.025(2)
O7 0.055(3) 0.053(3) 0.030(2) -0.004(2) -0.008(2) -0.019(2)
C9 0.039(3) 0.019(3) 0.015(3) 0.000(2) -0.003(2) -0.007(2)
C13 0.038(3) 0.019(3) 0.017(3) -0.003(2) -0.004(2) -0.007(2)
O5 0.042(3) 0.063(3) 0.035(2) -0.011(2) 0.006(2) 0.005(2)
C6 0.031(3) 0.022(3) 0.015(3) -0.005(2) -0.006(2) -0.003(2)
C5 0.039(3) 0.017(3) 0.021(3) -0.005(2) -0.001(2) -0.004(2)
C4 0.029(3) 0.020(3) 0.013(2) -0.0018(19) 0.000(2) -0.003(2)
C2 0.035(3) 0.019(3) 0.018(3) -0.005(2) -0.001(2) -0.004(2)
C14 0.043(4) 0.029(3) 0.016(3) -0.005(2) 0.001(3) -0.007(3)
C10 0.044(4) 0.029(3) 0.016(3) 0.000(2) -0.004(3) -0.006(3)
C15 0.040(4) 0.031(3) 0.024(3) -0.002(2) 0.003(3) -0.003(3)
C1 0.045(4) 0.025(3) 0.019(3) -0.003(2) -0.002(3) -0.009(3)
N1 0.058(4) 0.042(3) 0.032(3) -0.001(2) -0.007(3) -0.011(3)
O8 0.029(3) 0.061(3) 0.091(4) -0.027(3) -0.003(3) 0.010(2)
C11 0.040(4) 0.034(3) 0.028(3) -0.001(3) -0.009(3) -0.004(3)
C17 0.045(4) 0.038(3) 0.029(3) -0.006(3) -0.004(3) -0.002(3)
C18 0.063(5) 0.049(4) 0.052(4) 0.003(3) -0.018(4) -0.021(4)
C12 0.052(4) 0.060(5) 0.037(4) -0.009(3) -0.015(3) -0.002(4)
C20 0.084(6) 0.055(5) 0.037(4) 0.000(3) -0.026(4) 0.000(4)
C21 0.075(5) 0.046(4) 0.049(4) -0.001(3) 0.007(4) -0.013(4)
N2 0.053(4) 0.089(5) 0.086(5) -0.029(4) -0.007(4) 0.010(4)
C16 0.062(5) 0.075(5) 0.041(4) -0.009(4) 0.015(4) 0.000(4)
C22 0.039(4) 0.057(5) 0.072(5) -0.006(4) -0.005(4) -0.005(4)
C24 0.058(7) 0.281(19) 0.086(8) -0.046(10) 0.001(6) 0.037(9)
C19 0.094(7) 0.100(7) 0.074(6) 0.013(5) -0.043(5) -0.044(6)
C23 0.078(7) 0.112(8) 0.061(6) -0.019(5) 0.004(5) 0.010(6)
C25 0.040(5) 0.127(9) 0.128(9) -0.040(7) 0.009(6) 0.006(5)
O9 0.035(2) 0.043(2) 0.041(2) -0.0001(19) 0.002(2) -0.017(2)
C27 0.036(4) 0.064(5) 0.070(5) 0.014(4) -0.013(4) -0.017(4)
C28 0.069(6) 0.133(9) 0.068(6) 0.035(6) 0.006(5) -0.040(6)
C26 0.121(10) 0.153(12) 0.095(8) -0.032(8) -0.059(8) 0.011(8)
O11 0.032(2) 0.0217(19) 0.0243(19) -0.0038(15) -0.0028(16) -0.0057(16)
O1W 0.047(3) 0.087(4) 0.073(4) -0.007(3) -0.001(3) -0.013(3)
C1A 0.037(3) 0.020(3) 0.020(3) -0.001(2) 0.001(2) -0.006(2)
O4 0.062(3) 0.032(2) 0.019(2) 0.0052(16) -0.0053(19) -0.017(2)
O10 0.057(4) 0.197(9) 0.147(7) 0.082(6) -0.031(4) -0.057(5)
O2W 0.112(12) 0.144(14) 0.109(11) -0.019(10) -0.027(10) -0.050(10)

loop_
_atom_type_symbol
_atom_type_description
_atom_type_scat_dispersion_real
_atom_type_scat_dispersion_imag
_atom_type_scat_source
C C 0.0033 0.0016 'International Tables Vol C Tables 4.2.6.8 and 6.1.1.4'
H H 0.0000 0.0000 'International Tables Vol C Tables 4.2.6.8 and 6.1.1.4'
N N 0.0061 0.0033 'International Tables Vol C Tables 4.2.6.8 and 6.1.1.4'
O O 0.0106 0.0060 'International Tables Vol C Tables 4.2.6.8 and 6.1.1.4'
Mn Mn 0.3368 0.7283 'International Tables Vol C Tables 4.2.6.8 and 6.1.1.4'

loop_
_geom_angle_atom_site_label_1
_geom_angle_atom_site_label_2
_geom_angle_atom_site_label_3
_geom_angle
_geom_angle_site_symmetry_1
_geom_angle_site_symmetry_3
O4 Mn1 O11 97.88(16) 2_556 2_566
O4 Mn1 O2 81.63(15) 2_556 .
O11 Mn1 O2 96.72(15) 2_566 .
O4 Mn1 O11 103.87(14) 2_556 .
O11 Mn1 O11 79.61(15) 2_566 .
O2 Mn1 O11 173.69(14) . .
O4 Mn1 O8 87.15(19) 2_556 .
O11 Mn1 O8 168.43(16) 2_566 .
O2 Mn1 O8 94.31(17) . .
O11 Mn1 O8 89.08(16) . .
O4 Mn1 O9 163.44(15) 2_556 .
O11 Mn1 O9 77.08(14) 2_566 .
O2 Mn1 O9 83.30(15) . .
O11 Mn1 O9 90.85(14) . .
O8 Mn1 O9 100.83(18) . .
O3 Mn2 O1 168.30(19) 1_565 .
O3 Mn2 O11 93.74(14) 1_565 2_566
O1 Mn2 O11 97.10(16) . 2_566
O3 Mn2 O9 90.57(17) 1_565 .
O1 Mn2 O9 87.18(18) . .
O11 Mn2 O9 79.02(15) 2_566 .
O3 Mn2 O7 83.10(16) 1_565 .
O1 Mn2 O7 86.68(17) . .
O11 Mn2 O7 172.22(16) 2_566 .
O9 Mn2 O7 108.04(16) . .
O3 Mn2 O1W 81.7(2) 1_565 .
O1 Mn2 O1W 103.6(2) . .
O11 Mn2 O1W 84.86(17) 2_566 .
O9 Mn2 O1W 161.62(18) . .
O7 Mn2 O1W 87.65(18) . .
C1 O2 Mn1 131.7(4) . .
C9 C8 C13 121.5(5) . .
C9 C8 C6 118.8(5) . .
C13 C8 C6 119.6(5) . .
C1 O1 Mn2 130.7(4) . .
C6 C7 C2 121.6(5) . .
C6 C7 H7 119.2 . .
C2 C7 H7 119.2 . .
C4 C3 C2 119.7(5) . .
C4 C3 H3 120.1 . .
C2 C3 H3 120.1 . .
C11 O6 C12 116.9(5) . .
C1A O3 Mn2 142.5(4) . 1_545
C17 O7 Mn2 131.3(4) . .
C8 C9 C10 122.7(5) . .
C8 C9 C13 119.2(5) . 2
C10 C9 C13 118.1(5) . 2
C8 C13 C14 122.7(5) . .
C8 C13 C9 119.2(5) . 2
C14 C13 C9 118.1(5) . 2
C15 O5 C16 117.1(5) . .
C7 C6 C5 118.2(5) . .
C7 C6 C8 122.3(5) . .
C5 C6 C8 119.5(4) . .
C4 C5 C6 121.3(5) . .
C4 C5 H5 119.3 . .
C6 C5 H5 119.3 . .
C5 C4 C3 120.0(5) . .
C5 C4 C1A 118.4(4) . .
C3 C4 C1A 121.7(4) . .
C3 C2 C7 119.1(4) . .
C3 C2 C1 120.9(4) . .
C7 C2 C1 119.9(5) . .
C15 C14 C13 122.1(5) . .
C15 C14 H14 118.9 . .
C13 C14 H14 118.9 . .
C11 C10 C9 122.4(5) . .
C11 C10 H10 118.8 . .
C9 C10 H10 118.8 . .
C14 C15 O5 126.1(5) . .
C14 C15 C11 119.4(5) . 2
O5 C15 C11 114.5(5) . 2
O2 C1 O1 126.6(5) . .
O2 C1 C2 118.5(5) . .
O1 C1 C2 114.8(5) . .
C17 N1 C21 124.4(6) . .
C17 N1 C20 114.7(6) . .
C21 N1 C20 120.7(6) . .
C22 O8 Mn1 136.6(6) . .
C10 C11 O6 126.5(5) . .
C10 C11 C15 119.8(5) . 2
O6 C11 C15 113.7(5) . 2
O7 C17 N1 125.1(6) . .
O7 C17 C18 126.4(6) . .
N1 C17 C18 108.5(6) . .
C19 C18 C17 104.9(6) . .
C19 C18 H18A 110.8 . .
C17 C18 H18A 110.8 . .
C19 C18 H18B 110.8 . .
C17 C18 H18B 110.8 . .
H18A C18 H18B 108.8 . .
O6 C12 H12A 109.5 . .
O6 C12 H12B 109.5 . .
H12A C12 H12B 109.5 . .
O6 C12 H12C 109.5 . .
H12A C12 H12C 109.5 . .
H12B C12 H12C 109.5 . .
N1 C20 C19 104.0(6) . .
N1 C20 H20A 110.9 . .
C19 C20 H20A 110.9 . .
N1 C20 H20B 110.9 . .
C19 C20 H20B 110.9 . .
H20A C20 H20B 109.0 . .
N1 C21 H21A 109.5 . .
N1 C21 H21B 109.5 . .
H21A C21 H21B 109.5 . .
N1 C21 H21C 109.5 . .
H21A C21 H21C 109.5 . .
H21B C21 H21C 109.5 . .
C22 N2 C25 117.6(8) . .
C22 N2 C26 120.9(8) . .
C25 N2 C26 121.3(8) . .
O5 C16 H16A 109.5 . .
O5 C16 H16B 109.5 . .
H16A C16 H16B 109.5 . .
O5 C16 H16C 109.5 . .
H16A C16 H16C 109.5 . .
H16B C16 H16C 109.5 . .
O8 C22 N2 128.5(8) . .
O8 C22 C23 125.5(8) . .
N2 C22 C23 105.9(7) . .
C23 C24 C25 106.6(8) . .
C23 C24 H24A 110.4 . .
C25 C24 H24A 110.4 . .
C23 C24 H24B 110.4 . .
C25 C24 H24B 110.4 . .
H24A C24 H24B 108.6 . .
C20 C19 C18 107.0(6) . .
C20 C19 H19A 110.3 . .
C18 C19 H19A 110.3 . .
C20 C19 H19B 110.3 . .
C18 C19 H19B 110.3 . .
H19A C19 H19B 108.6 . .
C24 C23 C22 107.8(8) . .
C24 C23 H23A 110.1 . .
C22 C23 H23A 110.1 . .
C24 C23 H23B 110.1 . .
C22 C23 H23B 110.1 . .
H23A C23 H23B 108.5 . .
N2 C25 C24 101.9(7) . .
N2 C25 H25A 111.4 . .
C24 C25 H25A 111.4 . .
N2 C25 H25B 111.4 . .
C24 C25 H25B 111.4 . .
H25A C25 H25B 109.3 . .
C27 O9 Mn2 129.8(5) . .
C27 O9 Mn1 137.3(5) . .
Mn2 O9 Mn1 92.86(15) . .
O10 C27 O9 122.8(7) . .
O10 C27 C28 115.9(7) . .
O9 C27 C28 121.4(7) . .
C27 C28 H28A 109.5 . .
C27 C28 H28B 109.5 . .
H28A C28 H28B 109.5 . .
C27 C28 H28C 109.5 . .
H28A C28 H28C 109.5 . .
H28B C28 H28C 109.5 . .
N2 C26 H26A 109.5 . .
N2 C26 H26B 109.5 . .
H26A C26 H26B 109.5 . .
N2 C26 H26C 109.5 . .
H26A C26 H26C 109.5 . .
H26B C26 H26C 109.5 . .
Mn2 O11 Mn1 99.72(15) 2_566 2_566
Mn2 O11 Mn1 116.08(16) 2_566 .
Mn1 O11 Mn1 100.39(15) 2_566 .
Mn2 O11 H11 113.0 2_566 .
Mn1 O11 H11 113.0 2_566 .
Mn1 O11 H11 113.0 . .
Mn2 O1W H1WA 111.0 . .
Mn2 O1W H1WB 110.5 . .
H1WA O1W H1WB 107.9 . .
O3 C1A O4 125.3(5) . .
O3 C1A C4 115.3(5) . .
O4 C1A C4 119.3(5) . .
C1A O4 Mn1 123.7(4) . 2_556
H2WA O2W H2WB 108.9 . .

loop_
_geom_bond_atom_site_label_1
_geom_bond_atom_site_label_2
_geom_bond_distance
_geom_bond_site_symmetry_2
Mn1 O4 2.146(4) 2_556
Mn1 O11 2.165(4) 2_566
Mn1 O2 2.174(4) .
Mn1 O11 2.188(3) .
Mn1 O8 2.206(5) .
Mn1 O9 2.323(4) .
Mn2 O3 2.088(4) 1_565
Mn2 O1 2.114(4) .
Mn2 O11 2.160(4) 2_566
Mn2 O9 2.239(4) .
Mn2 O7 2.240(4) .
Mn2 O1W 2.253(5) .
O2 C1 1.231(6) .
C8 C9 1.384(7) .
C8 C13 1.389(7) .
C8 C6 1.496(7) .
O1 C1 1.263(7) .
C7 C6 1.368(7) .
C7 C2 1.392(7) .
C7 H7 0.9300 .
C3 C4 1.384(7) .
C3 C2 1.389(7) .
C3 H3 0.9300 .
O6 C11 1.362(7) .
O6 C12 1.423(7) .
O3 C1A 1.240(6) .
O3 Mn2 2.088(4) 1_545
O7 C17 1.233(7) .
C9 C10 1.418(8) .
C9 C13 1.434(7) 2
C13 C14 1.425(8) .
C13 C9 1.434(7) 2
O5 C15 1.359(7) .
O5 C16 1.418(8) .
C6 C5 1.396(7) .
C5 C4 1.367(7) .
C5 H5 0.9300 .
C4 C1A 1.508(7) .
C2 C1 1.498(7) .
C14 C15 1.348(8) .
C14 H14 0.9300 .
C10 C11 1.340(8) .
C10 H10 0.9300 .
C15 C11 1.444(8) 2
N1 C17 1.324(8) .
N1 C21 1.442(9) .
N1 C20 1.452(9) .
O8 C22 1.175(8) .
C11 C15 1.444(8) 2
C17 C18 1.507(9) .
C18 C19 1.503(10) .
C18 H18A 0.9700 .
C18 H18B 0.9700 .
C12 H12A 0.9600 .
C12 H12B 0.9600 .
C12 H12C 0.9600 .
C20 C19 1.497(11) .
C20 H20A 0.9700 .
C20 H20B 0.9700 .
C21 H21A 0.9600 .
C21 H21B 0.9600 .
C21 H21C 0.9600 .
N2 C22 1.335(10) .
N2 C25 1.451(10) .
N2 C26 1.484(12) .
C16 H16A 0.9600 .
C16 H16B 0.9600 .
C16 H16C 0.9600 .
C22 C23 1.513(11) .
C24 C23 1.474(12) .
C24 C25 1.557(14) .
C24 H24A 0.9700 .
C24 H24B 0.9700 .
C19 H19A 0.9700 .
C19 H19B 0.9700 .
C23 H23A 0.9700 .
C23 H23B 0.9700 .
C25 H25A 0.9700 .
C25 H25B 0.9700 .
O9 C27 1.241(8) .
C27 O10 1.240(9) .
C27 C28 1.460(10) .
C28 H28A 0.9600 .
C28 H28B 0.9600 .
C28 H28C 0.9600 .
C26 H26A 0.9600 .
C26 H26B 0.9600 .
C26 H26C 0.9600 .
O11 Mn2 2.160(4) 2_566
O11 Mn1 2.165(4) 2_566
O11 H11 0.9800 .
O1W H1WA 0.8766 .
O1W H1WB 0.8766 .
C1A O4 1.244(6) .
O4 Mn1 2.146(4) 2_556
O2W H2WA 0.8500 .
O2W H2WB 0.8501 .

loop_
_geom_hbond_atom_site_label_D
_geom_hbond_atom_site_label_H
_geom_hbond_atom_site_label_A
_geom_hbond_distance_DH
_geom_hbond_distance_HA
_geom_hbond_distance_DA
_geom_hbond_angle_DHA
_geom_hbond_site_symmetry_A
O11 H11 O2W 0.98 1.83 2.774(15) 160.6 .
O2W H2WA O10 0.85 1.91 2.717(18) 158.5 .
O1W H1WB O10 0.88 1.93 2.671(8) 141.7 1_455
O2W H2WB O10 0.85 2.02 2.830(16) 158.6 2_666
